data_7124856
loop_
_publ_author_name
'Johnson, Alice'
'Gimeno, M Concepci\'on'

_publ_section_title
;
 An efficient and sustainable synthesis of NHC gold complexes.
;
_journal_issue 62
_journal_name_full 'Chemical communications (Cambridge, England)'
_journal_page_first 9664
_journal_page_last 9667
_journal_paper_doi 10.1039/c6cc05190a
_journal_volume 52
_journal_year 2016
_chemical_formula_sum 'C29 H32 Au F5 N2'
_chemical_formula_weight 700.53
_space_group_IT_number 14
_space_group_name_Hall '-P 2ybc'
_space_group_name_H-M_alt 'P 1 21/c 1'
_symmetry_cell_setting monoclinic
_symmetry_space_group_name_H-M 'P 1 21/c 1'
_atom_sites_solution_hydrogens geom
_atom_sites_solution_primary direct
_atom_sites_solution_secondary difmap
_audit_creation_method SHELXL-97
_audit_update_record
;
2016-05-27 deposited with the CCDC.
2016-07-06 downloaded from the CCDC.
;
_cell_angle_alpha 90.00
_cell_angle_beta 107.7968(15)
_cell_angle_gamma 90.00
_cell_formula_units_Z 4
_cell_length_a 16.6316(3)
_cell_length_b 6.73754(8)
_cell_length_c 23.1802(3)
_cell_measurement_reflns_used 27915
_cell_measurement_temperature 100(2)
_cell_measurement_theta_max 31.0550
_cell_measurement_theta_min 3.5420
_cell_volume 2473.18(7)
_computing_cell_refinement 'CrysAlisPro 1.171.38.41r (Rigaku OD, 2015)'
_computing_data_collection 'CrysAlisPro 1.171.38.41r (Rigaku OD, 2015)'
_computing_data_reduction 'CrysAlisPro 1.171.38.41r (Rigaku OD, 2015)'
_computing_molecular_graphics XP
_computing_publication_material XCIF
_computing_structure_refinement 'SHELXL-97 (Sheldrick, 1997)'
_computing_structure_solution 'SHELXS-97 (Sheldrick, 1990)'
_diffrn_ambient_temperature 100(2)
_diffrn_detector_area_resol_mean 16.0655
_diffrn_measured_fraction_theta_full 0.998
_diffrn_measured_fraction_theta_max 0.998
_diffrn_measurement_device_type 'Xcalibur, Sapphire3'
_diffrn_measurement_method '\w rotations'
_diffrn_radiation_monochromator graphite
_diffrn_radiation_source 'fine-focus sealed tube'
_diffrn_radiation_type MoK\a
_diffrn_radiation_wavelength 0.71073
_diffrn_reflns_av_R_equivalents 0.0383
_diffrn_reflns_av_sigmaI/netI 0.0141
_diffrn_reflns_limit_h_max 20
_diffrn_reflns_limit_h_min -20
_diffrn_reflns_limit_k_max 8
_diffrn_reflns_limit_k_min -8
_diffrn_reflns_limit_l_max 28
_diffrn_reflns_limit_l_min -28
_diffrn_reflns_number 53648
_diffrn_reflns_theta_full 25.50
_diffrn_reflns_theta_max 25.50
_diffrn_reflns_theta_min 3.29
_exptl_absorpt_coefficient_mu 6.008
_exptl_absorpt_correction_T_max 0.6450
_exptl_absorpt_correction_T_min 0.1973
_exptl_absorpt_correction_type multi-scan
_exptl_absorpt_process_details
;
CrysAlisPro 1.171.38.41r (Rigaku Oxford Diffraction, 2015)
Empirical absorption correction using spherical harmonics,
 implemented in SCALE3 ABSPACK scaling algorithm.
;
_exptl_crystal_colour colorless
_exptl_crystal_density_diffrn 1.881
_exptl_crystal_density_method 'not measured'
_exptl_crystal_description needle
_exptl_crystal_F_000 1376
_exptl_crystal_size_max 0.40
_exptl_crystal_size_mid 0.08
_exptl_crystal_size_min 0.08
_refine_diff_density_max 0.853
_refine_diff_density_min -0.278
_refine_diff_density_rms 0.074
_refine_ls_extinction_method none
_refine_ls_goodness_of_fit_ref 1.067
_refine_ls_hydrogen_treatment constr
_refine_ls_matrix_type full
_refine_ls_number_parameters 334
_refine_ls_number_reflns 4588
_refine_ls_number_restraints 0
_refine_ls_restrained_S_all 1.067
_refine_ls_R_factor_all 0.0163
_refine_ls_R_factor_gt 0.0145
_refine_ls_shift/su_max 0.002
_refine_ls_shift/su_mean 0.000
_refine_ls_structure_factor_coef Fsqd
_refine_ls_weighting_details 'calc w=1/[\s^2^(Fo^2^)+(0.0150P)^2^+3.3596P] where P=(Fo^2^+2Fc^2^)/3'
_refine_ls_weighting_scheme calc
_refine_ls_wR_factor_gt 0.0342
_refine_ls_wR_factor_ref 0.0349
_reflns_number_gt 4307
_reflns_number_total 4588
_reflns_threshold_expression >2sigma(I)
_cod_data_source_file c6cc05190a3.cif
_cod_data_source_block c528
_cod_depositor_comments
;
The following automatic conversions were performed:

data item '_symmetry_cell_setting' value 'Monoclinic' was changed to
'monoclinic' in accordance with the
/home/saulius/struct/COD-crude-data/automatic-downloads/DataCite-retrospective/RSC/depositions/lib/dictionaries/cif_core.dic
dictionary named 'cif_core.dic' version 2.4.2 last updated on
2011-04-26.

Automatic conversion script
Id: cif_fix_values 6909 2019-04-08 15:41:33Z antanas 
;
_cod_original_cell_volume 2473.18(6)
_cod_original_sg_symbol_H-M P2(1)/c
_cod_database_code 7124856

loop_
_symmetry_equiv_pos_as_xyz
'x, y, z'
'-x, y+1/2, -z+1/2'
'-x, -y, -z'
'x, -y-1/2, z-1/2'

loop_
_atom_site_label
_atom_site_type_symbol
_atom_site_fract_x
_atom_site_fract_y
_atom_site_fract_z
_atom_site_U_iso_or_equiv
_atom_site_adp_type
_atom_site_occupancy
_atom_site_symmetry_multiplicity
_atom_site_calc_flag
_atom_site_refinement_flags
Au1 Au 0.256811(5) 0.081778(13) 0.445621(4) 0.01073(4) Uani 1 1 d .
N1 N 0.30267(12) 0.1731(3) 0.33026(8) 0.0108(4) Uani 1 1 d .
N2 N 0.20109(12) 0.3637(3) 0.33690(8) 0.0110(4) Uani 1 1 d .
C1 C 0.25452(14) 0.2172(3) 0.36663(10) 0.0117(5) Uani 1 1 d .
C2 C 0.27824(14) 0.2879(3) 0.27831(10) 0.0133(5) Uani 1 1 d .
H2 H 0.3017 0.2841 0.2458 0.016 Uiso 1 1 calc R
C3 C 0.21522(15) 0.4057(3) 0.28251(10) 0.0136(5) Uani 1 1 d .
H3 H 0.1857 0.5006 0.2534 0.016 Uiso 1 1 calc R
C4 C 0.37354(14) 0.0254(3) 0.34483(10) 0.0117(5) Uani 1 1 d .
C5 C 0.41185(15) 0.0161(4) 0.29252(10) 0.0140(5) Uani 1 1 d .
H5A H 0.3679 -0.0226 0.2547 0.017 Uiso 1 1 calc R
H5B H 0.4337 0.1485 0.2863 0.017 Uiso 1 1 calc R
C6 C 0.33975(14) -0.1812(3) 0.35310(11) 0.0139(5) Uani 1 1 d .
H6A H 0.3136 -0.1774 0.3861 0.017 Uiso 1 1 calc R
H6B H 0.2960 -0.2216 0.3154 0.017 Uiso 1 1 calc R
C7 C 0.44239(15) 0.0882(3) 0.40269(10) 0.0134(5) Uani 1 1 d .
H7A H 0.4642 0.2210 0.3969 0.016 Uiso 1 1 calc R
H7B H 0.4184 0.0962 0.4368 0.016 Uiso 1 1 calc R
C8 C 0.48393(15) -0.1359(4) 0.30731(11) 0.0165(5) Uani 1 1 d .
H8 H 0.5086 -0.1412 0.2730 0.020 Uiso 1 1 calc R
C9 C 0.41227(15) -0.3320(4) 0.36851(11) 0.0167(5) Uani 1 1 d .
H9 H 0.3902 -0.4658 0.3746 0.020 Uiso 1 1 calc R
C10 C 0.45027(16) -0.3413(4) 0.31613(11) 0.0181(5) Uani 1 1 d .
H10A H 0.4967 -0.4395 0.3254 0.022 Uiso 1 1 calc R
H10B H 0.4066 -0.3832 0.2785 0.022 Uiso 1 1 calc R
C11 C 0.51461(15) -0.0633(4) 0.41746(11) 0.0160(5) Uani 1 1 d .
H11 H 0.5593 -0.0223 0.4553 0.019 Uiso 1 1 calc R
C12 C 0.48052(15) -0.2683(4) 0.42668(11) 0.0177(5) Uani 1 1 d .
H12A H 0.4563 -0.2633 0.4607 0.021 Uiso 1 1 calc R
H12B H 0.5271 -0.3663 0.4369 0.021 Uiso 1 1 calc R
C13 C 0.55225(15) -0.0723(4) 0.36493(11) 0.0174(5) Uani 1 1 d .
H13A H 0.5746 0.0597 0.3589 0.021 Uiso 1 1 calc R
H13B H 0.5995 -0.1685 0.3744 0.021 Uiso 1 1 calc R
C14 C 0.12890(14) 0.4480(3) 0.35510(10) 0.0114(5) Uani 1 1 d .
C15 C 0.09255(15) 0.6313(3) 0.31652(10) 0.0136(5) Uani 1 1 d .
H15A H 0.0743 0.5953 0.2730 0.016 Uiso 1 1 calc R
H15B H 0.1365 0.7354 0.3231 0.016 Uiso 1 1 calc R
C16 C 0.15773(14) 0.5116(4) 0.42189(10) 0.0129(5) Uani 1 1 d .
H16A H 0.1841 0.3977 0.4478 0.015 Uiso 1 1 calc R
H16B H 0.2003 0.6187 0.4281 0.015 Uiso 1 1 calc R
C17 C 0.06049(14) 0.2882(3) 0.34408(10) 0.0138(5) Uani 1 1 d .
H17A H 0.0835 0.1693 0.3687 0.017 Uiso 1 1 calc R
H17B H 0.0424 0.2491 0.3008 0.017 Uiso 1 1 calc R
C18 C 0.01676(15) 0.7107(3) 0.33443(11) 0.0152(5) Uani 1 1 d .
H18 H -0.0067 0.8303 0.3094 0.018 Uiso 1 1 calc R
C19 C 0.08147(15) 0.5856(3) 0.43973(11) 0.0145(5) Uani 1 1 d .
H19 H 0.1001 0.6224 0.4836 0.017 Uiso 1 1 calc R
C20 C -0.05177(15) 0.5503(4) 0.32281(11) 0.0174(5) Uani 1 1 d .
H20A H -0.0707 0.5143 0.2793 0.021 Uiso 1 1 calc R
H20B H -0.1011 0.6012 0.3337 0.021 Uiso 1 1 calc R
C21 C 0.04472(15) 0.7683(4) 0.40174(10) 0.0163(5) Uani 1 1 d .
H21A H 0.0878 0.8745 0.4093 0.020 Uiso 1 1 calc R
H21B H -0.0042 0.8190 0.4132 0.020 Uiso 1 1 calc R
C22 C -0.01547(15) 0.3669(4) 0.36123(11) 0.0167(5) Uani 1 1 d .
H22 H -0.0598 0.2615 0.3540 0.020 Uiso 1 1 calc R
C23 C 0.01354(15) 0.4242(4) 0.42852(11) 0.0168(5) Uani 1 1 d .
H23A H -0.0352 0.4738 0.4404 0.020 Uiso 1 1 calc R
H23B H 0.0366 0.3061 0.4535 0.020 Uiso 1 1 calc R
C24 C 0.25290(14) -0.0524(3) 0.52367(10) 0.0129(5) Uani 1 1 d .
C25 C 0.29063(14) -0.2327(4) 0.54491(10) 0.0134(5) Uani 1 1 d .
C26 C 0.28439(14) -0.3250(4) 0.59670(11) 0.0160(5) Uani 1 1 d .
C27 C 0.23979(15) -0.2344(4) 0.63028(10) 0.0164(5) Uani 1 1 d .
C28 C 0.20199(15) -0.0537(4) 0.61169(10) 0.0155(5) Uani 1 1 d .
C29 C 0.20911(15) 0.0315(4) 0.55947(11) 0.0144(5) Uani 1 1 d .
F1 F 0.33796(9) -0.3274(2) 0.51520(6) 0.0190(3) Uani 1 1 d .
F2 F 0.32332(9) -0.4992(2) 0.61584(7) 0.0255(3) Uani 1 1 d .
F3 F 0.23397(9) -0.3185(2) 0.68169(6) 0.0253(3) Uani 1 1 d .
F4 F 0.15910(9) 0.0372(2) 0.64502(6) 0.0227(3) Uani 1 1 d .
F5 F 0.16987(9) 0.2092(2) 0.54420(6) 0.0208(3) Uani 1 1 d .

loop_
_atom_site_aniso_label
_atom_site_aniso_U_11
_atom_site_aniso_U_22
_atom_site_aniso_U_33
_atom_site_aniso_U_23
_atom_site_aniso_U_13
_atom_site_aniso_U_12
Au1 0.01144(5) 0.01176(5) 0.00944(5) 0.00226(3) 0.00386(3) 0.00199(3)
N1 0.0117(9) 0.0109(9) 0.0100(9) 0.0005(8) 0.0036(7) 0.0001(8)
N2 0.0116(10) 0.0116(10) 0.0098(9) 0.0013(7) 0.0033(8) 0.0005(8)
C1 0.0108(11) 0.0106(11) 0.0127(11) -0.0020(9) 0.0021(9) -0.0016(9)
C2 0.0159(12) 0.0146(12) 0.0097(11) 0.0013(9) 0.0046(9) -0.0021(9)
C3 0.0170(12) 0.0133(12) 0.0101(11) 0.0026(9) 0.0034(9) 0.0001(9)
C4 0.0107(11) 0.0106(11) 0.0139(11) -0.0006(9) 0.0037(9) 0.0014(9)
C5 0.0145(12) 0.0151(12) 0.0131(11) -0.0015(9) 0.0055(9) -0.0015(10)
C6 0.0135(12) 0.0121(12) 0.0168(12) -0.0018(9) 0.0057(9) -0.0002(9)
C7 0.0138(12) 0.0125(11) 0.0135(11) -0.0014(9) 0.0035(9) -0.0001(9)
C8 0.0144(12) 0.0200(13) 0.0176(12) -0.0033(10) 0.0087(10) -0.0001(10)
C9 0.0176(12) 0.0097(11) 0.0247(13) -0.0007(10) 0.0095(10) 0.0001(10)
C10 0.0181(13) 0.0155(12) 0.0222(13) -0.0047(10) 0.0082(10) 0.0022(10)
C11 0.0118(12) 0.0171(13) 0.0174(12) -0.0017(10) 0.0020(10) 0.0013(10)
C12 0.0179(12) 0.0161(12) 0.0197(12) 0.0038(10) 0.0069(10) 0.0052(10)
C13 0.0118(12) 0.0170(13) 0.0238(13) -0.0010(10) 0.0058(10) 0.0007(10)
C14 0.0109(11) 0.0112(11) 0.0123(11) 0.0012(9) 0.0038(9) 0.0024(9)
C15 0.0140(12) 0.0127(12) 0.0134(11) 0.0033(9) 0.0032(9) 0.0011(9)
C16 0.0136(12) 0.0128(11) 0.0119(11) -0.0003(9) 0.0033(9) 0.0007(9)
C17 0.0144(12) 0.0116(12) 0.0148(11) 0.0003(9) 0.0033(9) 0.0002(9)
C18 0.0148(12) 0.0123(12) 0.0178(12) 0.0037(9) 0.0040(10) 0.0039(9)
C19 0.0154(12) 0.0166(12) 0.0124(11) -0.0005(9) 0.0053(9) 0.0027(10)
C20 0.0114(12) 0.0215(13) 0.0179(12) 0.0010(10) 0.0022(10) 0.0026(10)
C21 0.0170(12) 0.0140(12) 0.0184(12) -0.0001(10) 0.0062(10) 0.0026(10)
C22 0.0120(12) 0.0152(12) 0.0227(13) 0.0013(10) 0.0050(10) -0.0024(10)
C23 0.0162(12) 0.0183(13) 0.0186(12) 0.0051(10) 0.0091(10) 0.0027(10)
C24 0.0099(11) 0.0152(12) 0.0113(11) 0.0004(9) -0.0001(9) -0.0017(9)
C25 0.0101(11) 0.0159(12) 0.0133(11) -0.0008(10) 0.0022(9) -0.0005(9)
C26 0.0108(11) 0.0140(12) 0.0202(13) 0.0058(10) 0.0005(9) 0.0014(9)
C27 0.0151(12) 0.0221(13) 0.0110(11) 0.0068(10) 0.0024(9) -0.0029(10)
C28 0.0117(12) 0.0234(13) 0.0114(11) -0.0008(10) 0.0035(9) 0.0011(10)
C29 0.0129(12) 0.0134(12) 0.0150(12) 0.0030(9) 0.0017(9) 0.0024(9)
F1 0.0204(7) 0.0191(7) 0.0192(7) 0.0008(6) 0.0084(6) 0.0063(6)
F2 0.0266(8) 0.0193(8) 0.0309(8) 0.0137(7) 0.0090(7) 0.0096(7)
F3 0.0233(8) 0.0350(9) 0.0192(7) 0.0165(7) 0.0091(6) 0.0046(7)
F4 0.0253(8) 0.0313(9) 0.0153(7) 0.0022(6) 0.0119(6) 0.0077(7)
F5 0.0273(8) 0.0186(8) 0.0188(7) 0.0048(6) 0.0105(6) 0.0106(6)

loop_
_atom_type_symbol
_atom_type_description
_atom_type_scat_dispersion_real
_atom_type_scat_dispersion_imag
_atom_type_scat_source
C C 0.0033 0.0016 'International Tables Vol C Tables 4.2.6.8 and 6.1.1.4'
H H 0.0000 0.0000 'International Tables Vol C Tables 4.2.6.8 and 6.1.1.4'
N N 0.0061 0.0033 'International Tables Vol C Tables 4.2.6.8 and 6.1.1.4'
Au Au -2.0133 8.8022 'International Tables Vol C Tables 4.2.6.8 and 6.1.1.4'
F F 0.0171 0.0103 'International Tables Vol C Tables 4.2.6.8 and 6.1.1.4'

loop_
_geom_angle_atom_site_label_1
_geom_angle_atom_site_label_2
_geom_angle_atom_site_label_3
_geom_angle
C1 Au1 C24 177.22(9)
C1 N1 C2 110.19(19)
C1 N1 C4 125.15(18)
C2 N1 C4 124.64(18)
C1 N2 C3 110.06(19)
C1 N2 C14 125.79(18)
C3 N2 C14 123.60(19)
N1 C1 N2 105.09(19)
N1 C1 Au1 127.34(16)
N2 C1 Au1 127.47(16)
C3 C2 N1 107.2(2)
C2 C3 N2 107.4(2)
N1 C4 C7 109.84(18)
N1 C4 C5 109.67(18)
C7 C4 C5 108.86(18)
N1 C4 C6 109.70(18)
C7 C4 C6 110.20(19)
C5 C4 C6 108.56(19)
C8 C5 C4 109.62(19)
C9 C6 C4 109.75(19)
C11 C7 C4 109.66(19)
C13 C8 C10 110.0(2)
C13 C8 C5 109.29(19)
C10 C8 C5 109.93(19)
C10 C9 C6 109.2(2)
C10 C9 C12 109.5(2)
C6 C9 C12 109.72(19)
C8 C10 C9 108.98(19)
C13 C11 C7 109.4(2)
C13 C11 C12 109.47(19)
C7 C11 C12 109.46(19)
C11 C12 C9 109.6(2)
C8 C13 C11 109.34(19)
N2 C14 C17 107.76(18)
N2 C14 C16 111.04(18)
C17 C14 C16 110.60(19)
N2 C14 C15 110.30(18)
C17 C14 C15 109.17(19)
C16 C14 C15 107.96(18)
C14 C15 C18 109.37(18)
C19 C16 C14 109.50(19)
C14 C17 C22 110.11(19)
C20 C18 C21 109.55(19)
C20 C18 C15 109.49(19)
C21 C18 C15 110.08(19)
C21 C19 C23 109.3(2)
C21 C19 C16 108.95(19)
C23 C19 C16 110.59(19)
C18 C20 C22 109.04(19)
C19 C21 C18 108.98(19)
C17 C22 C23 108.85(19)
C17 C22 C20 109.74(19)
C23 C22 C20 109.4(2)
C19 C23 C22 109.73(19)
C29 C24 C25 114.2(2)
C29 C24 Au1 121.13(17)
C25 C24 Au1 124.68(17)
F1 C25 C26 116.1(2)
F1 C25 C24 120.2(2)
C26 C25 C24 123.8(2)
F2 C26 C27 119.3(2)
F2 C26 C25 121.4(2)
C27 C26 C25 119.3(2)
F3 C27 C26 120.7(2)
F3 C27 C28 119.9(2)
C26 C27 C28 119.3(2)
F4 C28 C29 121.2(2)
F4 C28 C27 119.5(2)
C29 C28 C27 119.3(2)
F5 C29 C28 115.7(2)
F5 C29 C24 120.2(2)
C28 C29 C24 124.1(2)

loop_
_geom_bond_atom_site_label_1
_geom_bond_atom_site_label_2
_geom_bond_distance
Au1 C1 2.035(2)
Au1 C24 2.041(2)
N1 C1 1.361(3)
N1 C2 1.384(3)
N1 C4 1.500(3)
N2 C1 1.366(3)
N2 C3 1.380(3)
N2 C14 1.501(3)
C2 C3 1.342(3)
C4 C7 1.533(3)
C4 C5 1.534(3)
C4 C6 1.535(3)
C5 C8 1.534(3)
C6 C9 1.533(3)
C7 C11 1.533(3)
C8 C13 1.527(3)
C8 C10 1.530(3)
C9 C10 1.532(3)
C9 C12 1.535(3)
C11 C13 1.531(3)
C11 C12 1.533(3)
C14 C17 1.530(3)
C14 C16 1.535(3)
C14 C15 1.536(3)
C15 C18 1.539(3)
C16 C19 1.533(3)
C17 C22 1.530(3)
C18 C20 1.534(3)
C18 C21 1.535(3)
C19 C21 1.529(3)
C19 C23 1.532(3)
C20 C22 1.535(3)
C22 C23 1.535(3)
C24 C29 1.381(3)
C24 C25 1.387(3)
C25 F1 1.354(3)
C25 C26 1.384(3)
C26 F2 1.348(3)
C26 C27 1.372(3)
C27 F3 1.349(3)
C27 C28 1.378(3)
C28 F4 1.348(3)
C28 C29 1.377(3)
C29 F5 1.358(3)
